data_4103134
loop_
_publ_author_name
'Toshimichi Ohmura'
'Tomotsugu Awano'
'Michinori Suginome'

_publ_contact_author_address
;
Department of Synthetic Chemistry and Biological Chemistry,
Graduate School of Engineering, Kyoto University,
;
_publ_contact_author_email ' suginome_at_sbchem.kyoto-u.ac.jp '
_publ_contact_author_fax ' +81-75-383-2722 '
_publ_contact_author_name ' Michinori Suginome '
_publ_contact_author_phone ' +81-75-383-2750 '
_publ_section_title
;
 Stereospecific Suzuki-Miyaura Coupling of Chiral
 \a-(Acylamino)benzylboronic Esters with Inversion of Configuration
;
_journal_name_full 'Journal of the American Chemical Society'
_journal_page_first 13191
_journal_page_last 13193
_journal_paper_doi 10.1021/ja106632j
_journal_volume 132
_journal_year 2010
_chemical_absolute_configuration syn
_chemical_formula_sum 'C19 H26 B N O3'
_chemical_formula_weight 327.22
_chemical_name_systematic
; 
 ? 
;
_space_group_IT_number 19
_symmetry_cell_setting orthorhombic
_symmetry_space_group_name_Hall 'P 2ac 2ab'
_symmetry_space_group_name_H-M 'P 21 21 21'
_atom_sites_solution_hydrogens geom
_atom_sites_solution_primary direct
_atom_sites_solution_secondary difmap
_audit_creation_method SHELXL-97
_cell_angle_alpha 90.00
_cell_angle_beta 90.00
_cell_angle_gamma 90.00
_cell_formula_units_Z 4
_cell_length_a 9.4012(5)
_cell_length_b 10.2413(4)
_cell_length_c 17.7652(8)
_cell_measurement_temperature 113(2)
_cell_volume 1710.44(14)
_computing_cell_refinement PROCESS-AUTO
_computing_data_collection PROCESS-AUTO
_computing_data_reduction 'Yadokari-XG (Wakita, 2000)'
_computing_molecular_graphics 'Yadokari-XG (Wakita, 2000)'
_computing_publication_material 'Yadokari-XG (Wakita, 2000)'
_computing_structure_refinement 'SHELXL-97 (Sheldrick, 1997)'
_computing_structure_solution 'SHELXS-97 (Sheldrick, 1990)'
_diffrn_ambient_temperature 113(2)
_diffrn_measured_fraction_theta_full 0.998
_diffrn_measured_fraction_theta_max 0.998
_diffrn_radiation_monochromator graphite
_diffrn_radiation_source 'fine-focus sealed tube'
_diffrn_radiation_type MoK\a
_diffrn_radiation_wavelength 0.71075
_diffrn_reflns_av_R_equivalents 0.0662
_diffrn_reflns_av_sigmaI/netI 0.0542
_diffrn_reflns_limit_h_max 12
_diffrn_reflns_limit_h_min -12
_diffrn_reflns_limit_k_max 12
_diffrn_reflns_limit_k_min -13
_diffrn_reflns_limit_l_max 21
_diffrn_reflns_limit_l_min -23
_diffrn_reflns_number 16779
_diffrn_reflns_theta_full 27.46
_diffrn_reflns_theta_max 27.46
_diffrn_reflns_theta_min 3.04
_exptl_absorpt_coefficient_mu 0.084
_exptl_absorpt_correction_T_max 0.9917
_exptl_absorpt_correction_T_min 0.9593
_exptl_absorpt_correction_type multi-scan
_exptl_absorpt_process_details
;
    Higashi, T. (1995). Program for Absorption Correction.
    Rigaku Corporation, Tokyo, Japan.
;
_exptl_crystal_density_diffrn 1.271
_exptl_crystal_density_method 'not measured'
_exptl_crystal_F_000 704
_exptl_crystal_size_max 0.50
_exptl_crystal_size_mid 0.10
_exptl_crystal_size_min 0.10
_refine_diff_density_max 0.253
_refine_diff_density_min -0.243
_refine_diff_density_rms 0.056
_refine_ls_abs_structure_details 'Flack H D (1983), Acta Cryst. A39, 876-881'
_refine_ls_abs_structure_Flack -0.8(11)
_refine_ls_extinction_method none
_refine_ls_goodness_of_fit_ref 1.100
_refine_ls_hydrogen_treatment constr
_refine_ls_matrix_type full
_refine_ls_number_parameters 221
_refine_ls_number_reflns 3904
_refine_ls_number_restraints 0
_refine_ls_restrained_S_all 1.100
_refine_ls_R_factor_all 0.0687
_refine_ls_R_factor_gt 0.0402
_refine_ls_shift/su_max 0.000
_refine_ls_shift/su_mean 0.000
_refine_ls_structure_factor_coef Fsqd
_refine_ls_weighting_details 'calc w=1/[\s^2^(Fo^2^)+(0.0341P)^2^+0.2853P] where P=(Fo^2^+2Fc^2^)/3'
_refine_ls_weighting_scheme calc
_refine_ls_wR_factor_gt 0.0747
_refine_ls_wR_factor_ref 0.0919
_reflns_number_gt 2945
_reflns_number_total 3904
_reflns_threshold_expression >2\s(I)
_cod_data_source_file ja106632j_si_002.cif
_cod_data_source_block 1
_cod_original_sg_symbol_Hall p_2ac_2ab
_cod_database_code 4103134

loop_
_symmetry_equiv_pos_as_xyz
'x, y, z'
'-x+1/2, -y, z+1/2'
'x+1/2, -y+1/2, -z'
'-x, y+1/2, -z+1/2'

loop_
_atom_site_label
_atom_site_type_symbol
_atom_site_fract_x
_atom_site_fract_y
_atom_site_fract_z
_atom_site_U_iso_or_equiv
_atom_site_adp_type
_atom_site_occupancy
_atom_site_symmetry_multiplicity
_atom_site_calc_flag
_atom_site_refinement_flags
O1 O 0.70697(14) 0.23570(12) 0.74144(7) 0.0191(3) Uani 1 1 d .
N5 N 0.45414(18) -0.03502(15) 0.74048(9) 0.0195(4) Uani 1 1 d .
H26 H 0.3945 -0.0962 0.7551 0.023 Uiso 1 1 calc R
O3 O 0.78253(15) 0.02633(12) 0.71204(7) 0.0203(3) Uani 1 1 d .
O4 O 0.55299(15) 0.09864(12) 0.65845(7) 0.0216(3) Uani 1 1 d .
C5 C 0.3706(2) 0.19146(18) 0.83435(11) 0.0218(4) Uani 1 1 d .
H1 H 0.3422 0.2022 0.7834 0.026 Uiso 1 1 calc R
C6 C 0.8558(2) 0.24722(18) 0.71971(10) 0.0171(4) Uani 1 1 d .
C7 C 1.0076(2) 0.33781(18) 0.61035(11) 0.0218(4) Uani 1 1 d .
C8 C 0.4599(2) 0.00900(17) 0.67143(11) 0.0198(4) Uani 1 1 d .
C9 C 0.3418(2) 0.24696(19) 0.96508(11) 0.0245(5) Uani 1 1 d .
H2 H 0.2933 0.2935 1.0036 0.029 Uiso 1 1 calc R
C10 C 0.3678(2) -0.04142(19) 0.61048(11) 0.0257(5) Uani 1 1 d .
H3 H 0.3160 0.0312 0.5873 0.039 Uiso 1 1 calc R
H4 H 0.2998 -0.1042 0.6314 0.039 Uiso 1 1 calc R
H5 H 0.4266 -0.0847 0.5724 0.039 Uiso 1 1 calc R
C11 C 0.4542(2) 0.16440(19) 0.98299(11) 0.0244(5) Uani 1 1 d .
H6 H 0.4845 0.1563 1.0338 0.029 Uiso 1 1 calc R
C12 C 0.5221(2) 0.09364(19) 0.92676(11) 0.0220(4) Uani 1 1 d .
H7 H 0.5974 0.0360 0.9397 0.026 Uiso 1 1 calc R
C13 C 0.8732(2) 0.35701(17) 0.66210(11) 0.0192(4) Uani 1 1 d .
H22 H 0.8619 0.4471 0.6830 0.023 Uiso 1 1 calc R
C14 C 0.5568(2) 0.02757(17) 0.79139(10) 0.0185(4) Uani 1 1 d .
H23 H 0.6136 -0.0426 0.8165 0.022 Uiso 1 1 calc R
C15 C 0.3013(2) 0.26073(18) 0.89038(12) 0.0231(4) Uani 1 1 d .
H8 H 0.2256 0.3180 0.8776 0.028 Uiso 1 1 calc R
C16 C 0.9418(2) 0.2732(2) 0.79070(11) 0.0252(5) Uani 1 1 d .
H9 H 0.9078 0.3535 0.8147 0.038 Uiso 1 1 calc R
H10 H 1.0425 0.2830 0.7775 0.038 Uiso 1 1 calc R
H11 H 0.9306 0.1999 0.8256 0.038 Uiso 1 1 calc R
C17 C 0.4817(2) 0.10578(17) 0.85180(10) 0.0181(4) Uani 1 1 d .
C18 C 1.0437(3) 0.46553(19) 0.56918(12) 0.0297(5) Uani 1 1 d .
H12 H 1.1073 0.5183 0.6006 0.045 Uiso 1 1 calc R
H13 H 0.9560 0.5144 0.5593 0.045 Uiso 1 1 calc R
H14 H 1.0909 0.4454 0.5214 0.045 Uiso 1 1 calc R
C19 C 0.9016(2) 0.11069(18) 0.59768(11) 0.0243(5) Uani 1 1 d .
H18 H 0.9877 0.0615 0.5828 0.029 Uiso 1 1 calc R
H19 H 0.8180 0.0644 0.5768 0.029 Uiso 1 1 calc R
C20 C 0.9088(2) 0.2482(2) 0.56320(11) 0.0244(5) Uani 1 1 d .
H24 H 0.9245 0.2511 0.5075 0.029 Uiso 1 1 calc R
C21 C 0.8906(2) 0.11144(17) 0.68486(11) 0.0193(4) Uani 1 1 d .
H25 H 0.9838 0.0814 0.7058 0.023 Uiso 1 1 calc R
C22 C 1.1474(2) 0.28271(19) 0.63978(12) 0.0269(5) Uani 1 1 d .
H15 H 1.2164 0.2778 0.5985 0.040 Uiso 1 1 calc R
H16 H 1.1313 0.1951 0.6603 0.040 Uiso 1 1 calc R
H17 H 1.1846 0.3398 0.6795 0.040 Uiso 1 1 calc R
C23 C 0.7810(2) 0.3277(2) 0.59198(11) 0.0250(5) Uani 1 1 d .
H20 H 0.6950 0.2750 0.6025 0.030 Uiso 1 1 calc R
H21 H 0.7581 0.4055 0.5612 0.030 Uiso 1 1 calc R
B24 B 0.6605(3) 0.1028(2) 0.73109(12) 0.0191(5) Uani 1 1 d .

loop_
_atom_site_aniso_label
_atom_site_aniso_U_11
_atom_site_aniso_U_22
_atom_site_aniso_U_33
_atom_site_aniso_U_23
_atom_site_aniso_U_13
_atom_site_aniso_U_12
O1 0.0170(7) 0.0165(6) 0.0239(7) -0.0010(6) 0.0041(6) 0.0002(6)
N5 0.0190(9) 0.0168(7) 0.0226(8) -0.0008(7) 0.0028(7) -0.0052(7)
O3 0.0183(7) 0.0141(6) 0.0284(7) 0.0004(6) 0.0047(6) -0.0017(6)
O4 0.0190(8) 0.0216(6) 0.0242(7) 0.0023(6) -0.0007(6) -0.0048(6)
C5 0.0242(12) 0.0211(9) 0.0202(10) 0.0011(8) -0.0029(9) 0.0012(9)
C6 0.0130(10) 0.0161(8) 0.0222(10) -0.0009(8) 0.0037(8) -0.0021(8)
C7 0.0240(12) 0.0191(9) 0.0222(10) -0.0004(9) 0.0025(9) -0.0026(8)
C8 0.0169(11) 0.0171(9) 0.0253(10) -0.0024(8) 0.0028(9) 0.0004(8)
C9 0.0284(12) 0.0203(9) 0.0246(10) -0.0029(9) 0.0047(9) -0.0019(9)
C10 0.0253(12) 0.0251(10) 0.0267(10) -0.0038(9) 0.0012(10) -0.0049(9)
C11 0.0307(13) 0.0238(10) 0.0186(10) 0.0021(8) -0.0027(9) -0.0009(10)
C12 0.0239(12) 0.0198(9) 0.0223(10) 0.0042(8) -0.0028(9) 0.0006(9)
C13 0.0197(11) 0.0141(8) 0.0238(10) 0.0000(8) 0.0016(9) -0.0004(8)
C14 0.0179(10) 0.0162(8) 0.0214(10) -0.0007(8) -0.0010(9) 0.0004(8)
C15 0.0189(11) 0.0207(9) 0.0299(11) -0.0017(9) 0.0000(9) 0.0033(9)
C16 0.0268(12) 0.0249(10) 0.0239(10) -0.0015(9) -0.0022(9) -0.0050(9)
C17 0.0167(10) 0.0159(8) 0.0215(10) 0.0037(8) 0.0017(8) -0.0039(8)
C18 0.0341(14) 0.0258(10) 0.0292(11) 0.0016(10) 0.0067(10) -0.0049(11)
C19 0.0264(12) 0.0196(9) 0.0268(11) -0.0065(9) 0.0054(10) -0.0040(9)
C20 0.0250(12) 0.0270(10) 0.0214(10) -0.0030(9) 0.0025(9) -0.0043(10)
C21 0.0155(11) 0.0162(8) 0.0263(10) -0.0007(8) 0.0018(8) -0.0025(8)
C22 0.0207(11) 0.0251(10) 0.0349(12) -0.0002(9) 0.0034(10) -0.0032(9)
C23 0.0232(12) 0.0265(10) 0.0252(11) 0.0050(9) 0.0004(10) -0.0016(9)
B24 0.0181(12) 0.0161(9) 0.0231(11) 0.0004(9) -0.0002(9) 0.0013(9)

loop_
_atom_type_symbol
_atom_type_description
_atom_type_scat_dispersion_real
_atom_type_scat_dispersion_imag
_atom_type_scat_source
C C 0.0033 0.0016 'International Tables Vol C Tables 4.2.6.8 and 6.1.1.4'
H H 0.0000 0.0000 'International Tables Vol C Tables 4.2.6.8 and 6.1.1.4'
B B 0.0013 0.0007 'International Tables Vol C Tables 4.2.6.8 and 6.1.1.4'
N N 0.0061 0.0033 'International Tables Vol C Tables 4.2.6.8 and 6.1.1.4'
O O 0.0106 0.0060 'International Tables Vol C Tables 4.2.6.8 and 6.1.1.4'

loop_
_geom_angle_atom_site_label_1
_geom_angle_atom_site_label_2
_geom_angle_atom_site_label_3
_geom_angle
B24 O1 C6 109.50(15)
C8 N5 C14 113.56(16)
C21 O3 B24 108.54(14)
C8 O4 B24 107.23(15)
C15 C5 C17 120.87(19)
O1 C6 C16 107.76(15)
O1 C6 C13 109.87(15)
C16 C6 C13 111.67(16)
O1 C6 C21 103.60(15)
C16 C6 C21 111.97(16)
C13 C6 C21 111.60(15)
C22 C7 C18 106.72(17)
C22 C7 C20 118.88(17)
C18 C7 C20 112.28(17)
C22 C7 C13 122.56(17)
C18 C7 C13 110.43(16)
C20 C7 C13 84.78(15)
O4 C8 N5 116.17(18)
O4 C8 C10 120.99(17)
N5 C8 C10 122.83(18)
C15 C9 C11 119.29(19)
C12 C11 C9 120.14(18)
C11 C12 C17 121.08(19)
C6 C13 C23 109.65(16)
C6 C13 C7 112.64(15)
C23 C13 C7 87.44(15)
N5 C14 C17 111.13(16)
N5 C14 B24 101.14(14)
C17 C14 B24 119.45(15)
C5 C15 C9 120.41(19)
C12 C17 C5 118.18(18)
C12 C17 C14 120.28(17)
C5 C17 C14 121.54(17)
C20 C19 C21 113.33(16)
C19 C20 C23 108.56(17)
C19 C20 C7 110.68(17)
C23 C20 C7 88.56(15)
O3 C21 C19 112.51(16)
O3 C21 C6 105.18(15)
C19 C21 C6 114.53(15)
C20 C23 C13 86.12(16)
O3 B24 O1 107.72(17)
O3 B24 O4 107.12(15)
O1 B24 O4 108.15(14)
O3 B24 C14 111.98(16)
O1 B24 C14 122.69(16)
O4 B24 C14 97.78(15)

loop_
_geom_bond_atom_site_label_1
_geom_bond_atom_site_label_2
_geom_bond_distance
O1 B24 1.441(2)
O1 C6 1.456(2)
N5 C8 1.308(2)
N5 C14 1.470(2)
O3 C21 1.423(2)
O3 B24 1.429(3)
O4 C8 1.289(2)
O4 B24 1.640(3)
C5 C15 1.385(3)
C5 C17 1.399(3)
C6 C16 1.521(3)
C6 C13 1.529(3)
C6 C21 1.557(3)
C7 C22 1.524(3)
C7 C18 1.537(3)
C7 C20 1.551(3)
C7 C13 1.574(3)
C8 C10 1.479(3)
C9 C15 1.388(3)
C9 C11 1.390(3)
C11 C12 1.390(3)
C12 C17 1.390(3)
C13 C23 1.547(3)
C14 C17 1.514(3)
C14 B24 1.640(3)
C19 C20 1.537(3)
C19 C21 1.552(3)
C20 C23 1.539(3)
